data_4027121
loop_
_publ_author_name
'Lihua Yao'
'Bhaskar Pitta'
'P. C. Ravikumar'
'Matthew Purzycki'
'Fraser F. Fleming'

_publ_section_title
;
 Transmissive Olefination Route to Putative "Morinol I" Lignans
;
_journal_name_full 'Journal of Organic Chemistry'
_journal_page_first 3651
_journal_page_last 3657
_journal_paper_doi 10.1021/jo3001723
_journal_volume 77
_journal_year 2012
_chemical_formula_moiety 'C22 H23 N O4'
_chemical_formula_sum 'C22 H23 N O4'
_chemical_formula_weight 365.41
_chemical_name_systematic
; 
 ? 
;
_space_group_IT_number 2
_symmetry_cell_setting triclinic
_symmetry_space_group_name_Hall '-P 1'
_symmetry_space_group_name_H-M 'P -1'
_atom_sites_solution_hydrogens geom
_atom_sites_solution_primary direct
_atom_sites_solution_secondary difmap
_audit_creation_method SHELXL-97
_cell_angle_alpha 100.275(2)
_cell_angle_beta 100.391(2)
_cell_angle_gamma 107.028(2)
_cell_formula_units_Z 2
_cell_length_a 7.7171(2)
_cell_length_b 8.9158(2)
_cell_length_c 15.6711(5)
_cell_measurement_reflns_used 4396
_cell_measurement_temperature 296(2)
_cell_measurement_theta_max 28.610
_cell_measurement_theta_min 2.455
_cell_volume 982.94(5)
_computing_cell_refinement 'SAINT (Bruker, 1998)'
_computing_data_collection 'SMART (Bruker, 1998)'
_computing_data_reduction SAINT
_computing_molecular_graphics 'SHELXTL (Sheldrick, 2000)'
_computing_publication_material 'ORTEP-3 for Windows (Faruggia, 1997)'
_computing_structure_refinement 'SHELXL-97 (Sheldrick, 1997)'
_computing_structure_solution 'SHELXS-97 (Sheldrick, 1990)'
_diffrn_ambient_temperature 296(2)
_diffrn_measured_fraction_theta_full 0.988
_diffrn_measured_fraction_theta_max 0.988
_diffrn_measurement_device_type 'Bruker Smart ApexII'
_diffrn_measurement_method '\f and \w scans'
_diffrn_radiation_monochromator graphite
_diffrn_radiation_source 'fine-focus sealed tube'
_diffrn_radiation_type MoK\a
_diffrn_radiation_wavelength 0.71073
_diffrn_reflns_av_R_equivalents 0.0195
_diffrn_reflns_av_sigmaI/netI 0.0246
_diffrn_reflns_limit_h_max 10
_diffrn_reflns_limit_h_min -10
_diffrn_reflns_limit_k_max 12
_diffrn_reflns_limit_k_min -12
_diffrn_reflns_limit_l_max 21
_diffrn_reflns_limit_l_min -21
_diffrn_reflns_number 14776
_diffrn_reflns_theta_full 28.75
_diffrn_reflns_theta_max 28.75
_diffrn_reflns_theta_min 1.36
_diffrn_standards_interval_count 0
_diffrn_standards_interval_time 0
_diffrn_standards_number 5044
_exptl_absorpt_coefficient_mu 0.085
_exptl_absorpt_correction_T_max 0.9916
_exptl_absorpt_correction_T_min 0.9509
_exptl_absorpt_correction_type multi-scan
_exptl_absorpt_process_details 'SADABS (Sheldrick, 2002)'
_exptl_crystal_colour colorless
_exptl_crystal_density_diffrn 1.235
_exptl_crystal_description rhomboid
_exptl_crystal_F_000 388
_exptl_crystal_size_max 0.60
_exptl_crystal_size_mid 0.54
_exptl_crystal_size_min 0.10
_refine_diff_density_max 0.218
_refine_diff_density_min -0.175
_refine_diff_density_rms 0.037
_refine_ls_extinction_method none
_refine_ls_goodness_of_fit_ref 1.032
_refine_ls_hydrogen_treatment constr
_refine_ls_matrix_type full
_refine_ls_number_parameters 248
_refine_ls_number_reflns 5044
_refine_ls_number_restraints 0
_refine_ls_restrained_S_all 1.032
_refine_ls_R_factor_all 0.0697
_refine_ls_R_factor_gt 0.0472
_refine_ls_shift/su_max 0.000
_refine_ls_shift/su_mean 0.000
_refine_ls_structure_factor_coef Fsqd
_refine_ls_weighting_details 'calc w=1/[\s^2^(Fo^2^)+(0.0817P)^2^+0.1422P] where P=(Fo^2^+2Fc^2^)/3'
_refine_ls_weighting_scheme calc
_refine_ls_wR_factor_gt 0.1416
_refine_ls_wR_factor_ref 0.1573
_reflns_number_gt 3551
_reflns_number_total 5044
_reflns_threshold_expression >2sigma(I)
_cod_data_source_file jo3001723_si_001.cif
_cod_data_source_block pita2
_cod_database_code 4027121

loop_
_symmetry_equiv_pos_as_xyz
'x, y, z'
'-x, -y, -z'

loop_
_atom_site_label
_atom_site_type_symbol
_atom_site_fract_x
_atom_site_fract_y
_atom_site_fract_z
_atom_site_U_iso_or_equiv
_atom_site_adp_type
_atom_site_occupancy
_atom_site_symmetry_multiplicity
_atom_site_calc_flag
_atom_site_refinement_flags
C18 C -0.1952(2) 0.91420(18) 0.21828(9) 0.0431(3) Uani 1 1 d .
H18 H -0.3044 0.8444 0.2258 0.052 Uiso 1 1 calc R
C13 C -0.0276(2) 0.85471(17) 0.34911(10) 0.0428(3) Uani 1 1 d .
H13 H -0.1322 0.7626 0.3376 0.051 Uiso 1 1 calc R
C4 C 0.2806(2) 0.60740(17) 0.75628(10) 0.0427(3) Uani 1 1 d .
H4 H 0.2092 0.6429 0.7919 0.051 Uiso 1 1 calc R
C12 C 0.0941(2) 0.88675(17) 0.42902(9) 0.0398(3) Uani 1 1 d .
C14 C 0.1380(2) 1.04174(19) 0.26374(10) 0.0461(4) Uani 1 1 d .
H14 H 0.2531 1.0611 0.3024 0.055 Uiso 1 1 calc R
C3 C 0.4046(2) 0.53581(17) 0.79066(9) 0.0420(3) Uani 1 1 d .
C11 C 0.0590(2) 0.78174(17) 0.49033(10) 0.0434(3) Uani 1 1 d .
H11 H -0.0495 0.6918 0.4708 0.052 Uiso 1 1 calc R
C5 C 0.2605(2) 0.62741(17) 0.66905(9) 0.0421(3) Uani 1 1 d .
C2 C 0.5130(2) 0.48214(17) 0.73743(10) 0.0435(3) Uani 1 1 d .
C9 C 0.1118(2) 0.6933(2) 0.63124(11) 0.0496(4) Uani 1 1 d .
H9A H 0.0001 0.6028 0.5986 0.060 Uiso 1 1 calc R
H9B H 0.0804 0.7534 0.6807 0.060 Uiso 1 1 calc R
C16 C -0.0403(2) 1.08986(19) 0.13512(10) 0.0454(3) Uani 1 1 d .
C1 C 0.4975(2) 0.50577(19) 0.65209(11) 0.0495(4) Uani 1 1 d .
H1 H 0.5708 0.4728 0.6168 0.059 Uiso 1 1 calc R
C6 C 0.3725(2) 0.57880(19) 0.61858(10) 0.0483(4) Uani 1 1 d .
H6 H 0.3643 0.5951 0.5612 0.058 Uiso 1 1 calc R
C17 C -0.2052(2) 0.99025(19) 0.14945(9) 0.0440(3) Uani 1 1 d .
C15 C 0.1296(2) 1.11541(19) 0.19272(10) 0.0485(4) Uani 1 1 d .
H15 H 0.2391 1.1823 0.1839 0.058 Uiso 1 1 calc R
C10 C 0.1647(2) 0.80081(18) 0.57035(10) 0.0464(4) Uani 1 1 d .
H10 H 0.2781 0.8857 0.5899 0.056 Uiso 1 1 calc R
C20 C -0.5359(2) 0.9179(3) 0.11613(13) 0.0695(5) Uani 1 1 d .
H20A H -0.5604 0.8065 0.1175 0.104 Uiso 1 1 calc R
H20B H -0.6365 0.9270 0.0737 0.104 Uiso 1 1 calc R
H20C H -0.5257 0.9808 0.1745 0.104 Uiso 1 1 calc R
C19 C 0.0979(3) 1.2499(3) 0.04225(13) 0.0744(6) Uani 1 1 d .
H19A H 0.1592 1.3478 0.0886 0.112 Uiso 1 1 calc R
H19B H 0.0623 1.2762 -0.0136 0.112 Uiso 1 1 calc R
H19C H 0.1816 1.1894 0.0374 0.112 Uiso 1 1 calc R
C7 C 0.7340(3) 0.3471(3) 0.72279(16) 0.0806(6) Uani 1 1 d .
H7A H 0.6510 0.2694 0.6699 0.121 Uiso 1 1 calc R
H7B H 0.8061 0.2959 0.7563 0.121 Uiso 1 1 calc R
H7C H 0.8167 0.4342 0.7061 0.121 Uiso 1 1 calc R
C8 C 0.3244(4) 0.5663(4) 0.93025(14) 0.0916(8) Uani 1 1 d .
H8A H 0.3482 0.6800 0.9358 0.137 Uiso 1 1 calc R
H8B H 0.3582 0.5476 0.9884 0.137 Uiso 1 1 calc R
H8C H 0.1939 0.5082 0.9038 0.137 Uiso 1 1 calc R
C21 C -0.0229(2) 0.93980(17) 0.27779(9) 0.0408(3) Uani 1 1 d .
O3 O 0.43178(17) 0.51212(15) 0.87531(7) 0.0572(3) Uani 1 1 d .
O2 O 0.62811(17) 0.40881(15) 0.77619(8) 0.0598(3) Uani 1 1 d .
O1 O -0.06455(17) 1.15543(16) 0.06362(8) 0.0620(4) Uani 1 1 d .
O4 O -0.36646(16) 0.97602(16) 0.09070(8) 0.0614(3) Uani 1 1 d .
C22 C 0.2579(2) 1.03017(19) 0.46106(10) 0.0462(4) Uani 1 1 d .
N1 N 0.3862(2) 1.14300(19) 0.49064(10) 0.0678(4) Uani 1 1 d .

loop_
_atom_site_aniso_label
_atom_site_aniso_U_11
_atom_site_aniso_U_22
_atom_site_aniso_U_33
_atom_site_aniso_U_23
_atom_site_aniso_U_13
_atom_site_aniso_U_12
C18 0.0396(7) 0.0450(8) 0.0414(7) 0.0130(6) 0.0066(6) 0.0100(6)
C13 0.0434(8) 0.0400(7) 0.0446(7) 0.0132(6) 0.0078(6) 0.0135(6)
C4 0.0487(8) 0.0423(8) 0.0409(7) 0.0129(6) 0.0130(6) 0.0180(6)
C12 0.0416(7) 0.0393(7) 0.0421(7) 0.0119(6) 0.0086(6) 0.0188(6)
C14 0.0392(8) 0.0548(9) 0.0449(8) 0.0149(7) 0.0068(6) 0.0173(6)
C3 0.0466(8) 0.0395(7) 0.0401(7) 0.0137(6) 0.0090(6) 0.0133(6)
C11 0.0470(8) 0.0395(7) 0.0460(8) 0.0142(6) 0.0094(6) 0.0171(6)
C5 0.0488(8) 0.0371(7) 0.0415(7) 0.0130(6) 0.0098(6) 0.0151(6)
C2 0.0422(8) 0.0374(7) 0.0502(8) 0.0120(6) 0.0085(6) 0.0135(6)
C9 0.0573(9) 0.0536(9) 0.0461(8) 0.0206(7) 0.0142(7) 0.0248(7)
C16 0.0496(8) 0.0487(8) 0.0401(7) 0.0160(6) 0.0124(6) 0.0159(7)
C1 0.0520(9) 0.0502(9) 0.0501(8) 0.0112(7) 0.0185(7) 0.0200(7)
C6 0.0570(9) 0.0517(9) 0.0397(7) 0.0151(6) 0.0139(7) 0.0198(7)
C17 0.0407(8) 0.0508(8) 0.0384(7) 0.0122(6) 0.0045(6) 0.0146(6)
C15 0.0425(8) 0.0522(9) 0.0490(8) 0.0152(7) 0.0131(6) 0.0107(7)
C10 0.0509(8) 0.0434(8) 0.0472(8) 0.0158(6) 0.0088(6) 0.0187(6)
C20 0.0429(9) 0.1011(15) 0.0635(11) 0.0325(10) 0.0053(8) 0.0203(9)
C19 0.0775(13) 0.0781(13) 0.0601(11) 0.0333(10) 0.0194(10) 0.0041(10)
C7 0.0788(14) 0.1004(17) 0.0935(15) 0.0351(13) 0.0336(12) 0.0616(13)
C8 0.1144(19) 0.151(2) 0.0580(11) 0.0562(14) 0.0441(12) 0.0840(18)
C21 0.0430(8) 0.0408(7) 0.0384(7) 0.0096(6) 0.0067(6) 0.0161(6)
O3 0.0674(8) 0.0740(8) 0.0454(6) 0.0278(5) 0.0167(5) 0.0365(6)
O2 0.0623(7) 0.0682(8) 0.0638(7) 0.0231(6) 0.0168(6) 0.0390(6)
O1 0.0586(7) 0.0759(8) 0.0525(6) 0.0346(6) 0.0116(5) 0.0139(6)
O4 0.0432(6) 0.0890(9) 0.0509(6) 0.0338(6) 0.0027(5) 0.0159(6)
C22 0.0472(8) 0.0488(9) 0.0433(7) 0.0149(6) 0.0079(6) 0.0171(7)
N1 0.0625(10) 0.0617(10) 0.0635(9) 0.0141(7) 0.0059(7) 0.0046(8)

loop_
_atom_type_symbol
_atom_type_description
_atom_type_scat_dispersion_real
_atom_type_scat_dispersion_imag
_atom_type_scat_source
C C 0.0033 0.0016 'International Tables Vol C Tables 4.2.6.8 and 6.1.1.4'
H H 0.0000 0.0000 'International Tables Vol C Tables 4.2.6.8 and 6.1.1.4'
N N 0.0061 0.0033 'International Tables Vol C Tables 4.2.6.8 and 6.1.1.4'
O O 0.0106 0.0060 'International Tables Vol C Tables 4.2.6.8 and 6.1.1.4'

loop_
_geom_angle_atom_site_label_1
_geom_angle_atom_site_label_2
_geom_angle_atom_site_label_3
_geom_angle
C17 C18 C21 121.36(14)
C17 C18 H18 119.3
C21 C18 H18 119.3
C12 C13 C21 131.03(14)
C12 C13 H13 114.5
C21 C13 H13 114.5
C3 C4 C5 121.21(14)
C3 C4 H4 119.4
C5 C4 H4 119.4
C13 C12 C22 122.35(13)
C13 C12 C11 121.13(13)
C22 C12 C11 116.41(12)
C21 C14 C15 120.97(14)
C21 C14 H14 119.5
C15 C14 H14 119.5
O3 C3 C4 124.49(14)
O3 C3 C2 115.79(13)
C4 C3 C2 119.72(13)
C10 C11 C12 127.05(14)
C10 C11 H11 116.5
C12 C11 H11 116.5
C6 C5 C4 118.35(14)
C6 C5 C9 122.02(13)
C4 C5 C9 119.56(14)
O2 C2 C1 125.07(15)
O2 C2 C3 115.64(13)
C1 C2 C3 119.29(14)
C10 C9 C5 115.11(14)
C10 C9 H9A 108.5
C5 C9 H9A 108.5
C10 C9 H9B 108.5
C5 C9 H9B 108.5
H9A C9 H9B 107.5
O1 C16 C15 125.34(14)
O1 C16 C17 115.21(13)
C15 C16 C17 119.45(13)
C2 C1 C6 120.27(15)
C2 C1 H1 119.9
C6 C1 H1 119.9
C5 C6 C1 121.11(14)
C5 C6 H6 119.4
C1 C6 H6 119.4
O4 C17 C18 125.06(14)
O4 C17 C16 115.22(13)
C18 C17 C16 119.72(13)
C16 C15 C14 120.46(14)
C16 C15 H15 119.8
C14 C15 H15 119.8
C11 C10 C9 123.48(15)
C11 C10 H10 118.3
C9 C10 H10 118.3
O4 C20 H20A 109.5
O4 C20 H20B 109.5
H20A C20 H20B 109.5
O4 C20 H20C 109.5
H20A C20 H20C 109.5
H20B C20 H20C 109.5
O1 C19 H19A 109.5
O1 C19 H19B 109.5
H19A C19 H19B 109.5
O1 C19 H19C 109.5
H19A C19 H19C 109.5
H19B C19 H19C 109.5
O2 C7 H7A 109.5
O2 C7 H7B 109.5
H7A C7 H7B 109.5
O2 C7 H7C 109.5
H7A C7 H7C 109.5
H7B C7 H7C 109.5
O3 C8 H8A 109.5
O3 C8 H8B 109.5
H8A C8 H8B 109.5
O3 C8 H8C 109.5
H8A C8 H8C 109.5
H8B C8 H8C 109.5
C14 C21 C18 117.98(13)
C14 C21 C13 124.88(13)
C18 C21 C13 117.14(13)
C3 O3 C8 116.63(13)
C2 O2 C7 117.06(14)
C16 O1 C19 118.00(13)
C17 O4 C20 117.26(12)
N1 C22 C12 176.49(17)

loop_
_geom_bond_atom_site_label_1
_geom_bond_atom_site_label_2
_geom_bond_distance
C18 C17 1.375(2)
C18 C21 1.4102(19)
C18 H18 0.9300
C13 C12 1.3498(19)
C13 C21 1.4585(19)
C13 H13 0.9300
C4 C3 1.381(2)
C4 C5 1.3969(19)
C4 H4 0.9300
C12 C22 1.443(2)
C12 C11 1.4626(19)
C14 C21 1.388(2)
C14 C15 1.391(2)
C14 H14 0.9300
C3 O3 1.3690(17)
C3 C2 1.403(2)
C11 C10 1.319(2)
C11 H11 0.9300
C5 C6 1.380(2)
C5 C9 1.512(2)
C2 O2 1.3686(18)
C2 C1 1.380(2)
C9 C10 1.495(2)
C9 H9A 0.9700
C9 H9B 0.9700
C16 O1 1.3617(18)
C16 C15 1.382(2)
C16 C17 1.404(2)
C1 C6 1.392(2)
C1 H1 0.9300
C6 H6 0.9300
C17 O4 1.3658(17)
C15 H15 0.9300
C10 H10 0.9300
C20 O4 1.415(2)
C20 H20A 0.9600
C20 H20B 0.9600
C20 H20C 0.9600
C19 O1 1.424(2)
C19 H19A 0.9600
C19 H19B 0.9600
C19 H19C 0.9600
C7 O2 1.420(2)
C7 H7A 0.9600
C7 H7B 0.9600
C7 H7C 0.9600
C8 O3 1.416(2)
C8 H8A 0.9600
C8 H8B 0.9600
C8 H8C 0.9600
C22 N1 1.137(2)

loop_
_cod_related_entry_id
_cod_related_entry_database
_cod_related_entry_code
1 ChemSpider 30659483
